data_7127073
loop_
_publ_author_name
'Xu, Fen'
'Song, Yuan-Yuan'
'Zhu, Wen-Jing'
'Liu, Chun-Sen'
'Lu, Ya-Zhou'
'Du, Miao'

_publ_section_title
;
 Rhodium-catalyzed multiple C-H activation/highly <i>meta</i>-selective
 C-H amination between amidines and alkynes.
;
_journal_issue 76
_journal_name_full 'Chemical communications (Cambridge, England)'
_journal_page_first 11227
_journal_page_last 11230
_journal_paper_doi 10.1039/d0cc04885b
_journal_volume 56
_journal_year 2020
_chemical_formula_moiety '0.19(C56 H34 F6 N4)'
_chemical_formula_sum 'C10.67 H6.48 F1.14 N0.76'
_chemical_formula_weight 167.02
_space_group_crystal_system monoclinic
_space_group_IT_number 14
_space_group_name_Hall '-P 2yn'
_space_group_name_H-M_alt 'P 1 21/n 1'
_atom_sites_solution_hydrogens geom
_atom_sites_solution_primary dual
_audit_creation_date 2019-12-16
_audit_creation_method
;
Olex2 1.2
(compiled 2018.05.29 svn.r3508 for OlexSys, GUI svn.r5506)
;
_audit_update_record
;
2019-12-26 deposited with the CCDC.	2020-08-12 downloaded from the CCDC.
;
_cell_angle_alpha 90
_cell_angle_beta 90.484(3)
_cell_angle_gamma 90
_cell_formula_units_Z 21
_cell_length_a 15.7886(4)
_cell_length_b 10.8211(3)
_cell_length_c 28.7265(8)
_cell_measurement_reflns_used 5159
_cell_measurement_temperature 294(2)
_cell_measurement_theta_max 73.3740
_cell_measurement_theta_min 4.3610
_cell_volume 4907.7(2)
_computing_cell_refinement 'CrysAlisPro 1.171.38.46 (Rigaku OD, 2015)'
_computing_data_collection 'CrysAlisPro 1.171.38.46 (Rigaku OD, 2015)'
_computing_data_reduction 'CrysAlisPro 1.171.38.46 (Rigaku OD, 2015)'
_computing_molecular_graphics 'Olex2 (Dolomanov et al., 2009)'
_computing_publication_material 'Olex2 (Dolomanov et al., 2009)'
_computing_structure_refinement 'ShelXL (Sheldrick, 2015)'
_computing_structure_solution 'ShelXT (Sheldrick, 2015)'
_diffrn_ambient_temperature 294(2)
_diffrn_detector 'CCD plate'
_diffrn_detector_area_resol_mean 5.3031
_diffrn_detector_type AtlasS2
_diffrn_measured_fraction_theta_full 0.842
_diffrn_measured_fraction_theta_max 0.808
_diffrn_measurement_details
;
List of Runs (angles in degrees, time in seconds):

  # Type    Start    End  Width  t~exp~   \w     \q     \k     \f   Frames
#--------------------------------------------------------------------------
  1  \w     27.00  62.00   1.00    5.41    --   40.80 -99.00   0.00   35
  2  \w     37.00  68.00   1.00    5.41    --   40.80-125.00-120.00   31
  3  \w     26.00 106.00   1.00   21.63    --  107.14 -95.00-150.00   80
  4  \w     52.00 132.00   1.00   21.63    --  107.14 -45.00   0.00   80
  5  \w    111.00 178.00   1.00   21.63    --  107.14  45.00-180.00   67
  6  \w    114.00 158.00   1.00   21.63    --  107.14 125.00 -90.00   44
  7  \w    133.00 167.00   1.00   21.63    --  107.14  77.00   0.00   34
  8  \w   -117.00 -26.00   1.00    5.41    --  -40.80 -77.00 120.00   91
;
_diffrn_measurement_device 'four-circle diffractometer'
_diffrn_measurement_device_type 'SuperNova, Dual, Cu at zero, AtlasS2'
_diffrn_measurement_method '\w scans'
_diffrn_orient_matrix_type 'CrysAlisPro convention (1999,Acta A55,543-557)'
_diffrn_orient_matrix_UB_11 0.0684298000
_diffrn_orient_matrix_UB_12 -0.0944837000
_diffrn_orient_matrix_UB_13 0.0142422000
_diffrn_orient_matrix_UB_21 -0.0641670000
_diffrn_orient_matrix_UB_22 -0.0660456000
_diffrn_orient_matrix_UB_23 0.0315192000
_diffrn_orient_matrix_UB_31 -0.0267618000
_diffrn_orient_matrix_UB_32 -0.0835864000
_diffrn_orient_matrix_UB_33 -0.0409933000
_diffrn_radiation_monochromator mirror
_diffrn_radiation_probe x-ray
_diffrn_radiation_type CuK\a
_diffrn_radiation_wavelength 1.54184
_diffrn_reflns_av_R_equivalents 0.0213
_diffrn_reflns_av_unetI/netI 0.0312
_diffrn_reflns_Laue_measured_fraction_full 0.842
_diffrn_reflns_Laue_measured_fraction_max 0.808
_diffrn_reflns_limit_h_max 18
_diffrn_reflns_limit_h_min -19
_diffrn_reflns_limit_k_max 11
_diffrn_reflns_limit_k_min -13
_diffrn_reflns_limit_l_max 22
_diffrn_reflns_limit_l_min -35
_diffrn_reflns_number 12923
_diffrn_reflns_point_group_measured_fraction_full 0.842
_diffrn_reflns_point_group_measured_fraction_max 0.808
_diffrn_reflns_theta_full 67.684
_diffrn_reflns_theta_max 73.622
_diffrn_reflns_theta_min 4.366
_diffrn_source 'micro-focus sealed X-ray tube'
_diffrn_source_type 'SuperNova (Cu) X-ray Source'
_exptl_absorpt_coefficient_mu 0.712
_exptl_absorpt_correction_T_max 1.00000
_exptl_absorpt_correction_T_min 0.45757
_exptl_absorpt_correction_type multi-scan
_exptl_absorpt_process_details
;
CrysAlisPro 1.171.38.46 (Rigaku Oxford Diffraction, 2015)
Empirical absorption correction using spherical harmonics,
 implemented in SCALE3 ABSPACK scaling algorithm.
;
_exptl_crystal_colour colorless
_exptl_crystal_density_diffrn 1.187
_exptl_crystal_description prism
_exptl_crystal_F_000 1808
_exptl_crystal_size_max 0.26
_exptl_crystal_size_mid 0.24
_exptl_crystal_size_min 0.24
_refine_diff_density_max 0.662
_refine_diff_density_min -0.488
_refine_diff_density_rms 0.091
_refine_ls_extinction_method none
_refine_ls_goodness_of_fit_ref 1.055
_refine_ls_hydrogen_treatment constr
_refine_ls_matrix_type full
_refine_ls_number_parameters 595
_refine_ls_number_reflns 8010
_refine_ls_number_restraints 0
_refine_ls_restrained_S_all 1.055
_refine_ls_R_factor_all 0.0983
_refine_ls_R_factor_gt 0.0859
_refine_ls_shift/su_max 0.000
_refine_ls_shift/su_mean 0.000
_refine_ls_structure_factor_coef Fsqd
_refine_ls_weighting_details 'w=1/[\s^2^(Fo^2^)+(0.1785P)^2^+1.6214P] where P=(Fo^2^+2Fc^2^)/3'
_refine_ls_weighting_scheme calc
_refine_ls_wR_factor_gt 0.2533
_refine_ls_wR_factor_ref 0.2739
_reflns_Friedel_coverage 0.000
_reflns_number_gt 6402
_reflns_number_total 8010
_reflns_threshold_expression 'I > 2\s(I)'
_cod_data_source_file d0cc04885b2.cif
_cod_data_source_block syy-863-tm2
_cod_depositor_comments 'Adding full bibliography for 7127071--7127077.cif.'
_cod_database_code 7127073
_shelx_shelxl_version_number 2018/1
_chemical_oxdiff_usercomment 'C H O N'
_shelx_space_group_comment
;
The symmetry employed for this shelxl refinement is uniquely defined
by the following loop, which should always be used as a source of
symmetry information in preference to the above space-group names.
They are only intended as comments.
;
_shelx_estimated_absorpt_t_max 0.848
_shelx_estimated_absorpt_t_min 0.837
_reflns_odcompleteness_completeness 83.49
_reflns_odcompleteness_iscentric 1
_reflns_odcompleteness_theta 66.97
_olex2_refinement_description
;
1. Fixed Uiso
 At 1.2 times of:
  All C(H) groups
2.a Aromatic/amide H refined with riding coordinates:
 C8(H8), C28(H28), C26(H26), C25(H25), C40(H40), C6(H6), C37(H37), C30(H30),
 C38(H38), C5(H5), C22(H22), C34(H34), C55(H55), C49(H49), C31(H31), C45(H45),
 C16(H16), C51(H51), C18(H18), C14(H14), C12(H12), C54(H54), C21(H21), C33(H33),
  C48(H48), C32(H32), C53(H53), C20(H20), C47(H47), C52(H52), C15(H15),
 C46(H46), C13(H13), C19(H19)
;
_platon_squeeze_void_probe_radius 1.20
_olex2_submission_special_instructions 'No special instructions were received'
_oxdiff_exptl_absorpt_empirical_details
;
Empirical correction (ABSPACK) includes:
- Absorption correction using spherical harmonics
- Frame scaling
;
_oxdiff_exptl_absorpt_empirical_full_max 2.329
_oxdiff_exptl_absorpt_empirical_full_min 0.437

loop_
_space_group_symop_operation_xyz
'x, y, z'
'-x+1/2, y+1/2, -z+1/2'
'-x, -y, -z'
'x-1/2, -y-1/2, z-1/2'

loop_
_atom_site_label
_atom_site_type_symbol
_atom_site_fract_x
_atom_site_fract_y
_atom_site_fract_z
_atom_site_U_iso_or_equiv
_atom_site_adp_type
_atom_site_occupancy
_atom_site_site_symmetry_order
_atom_site_calc_flag
_atom_site_refinement_flags_posn
_atom_site_refinement_flags_adp
_atom_site_refinement_flags_occupancy
_atom_site_disorder_assembly
_atom_site_disorder_group
F1 F 0.02932(16) 0.5593(2) 0.03634(8) 0.0893(8) Uani 1 1 d . . . . .
F3 F 0.08013(15) 0.7394(2) 0.04823(9) 0.0870(7) Uani 1 1 d . . . . .
N4 N 0.36798(14) 0.49945(18) 0.20899(8) 0.0455(5) Uani 1 1 d . . . . .
F2 F -0.01161(14) 0.6655(3) 0.09441(9) 0.0941(8) Uani 1 1 d . . . . .
N1 N 0.59334(16) 0.3499(2) 0.31811(9) 0.0535(6) Uani 1 1 d . . . . .
N2 N 0.68651(15) 0.5008(2) 0.34244(9) 0.0528(6) Uani 1 1 d . . . . .
N3 N 0.30732(16) 0.3091(2) 0.20530(10) 0.0561(7) Uani 1 1 d . . . . .
C3 C 0.24904(17) 0.6023(2) 0.14748(10) 0.0469(6) Uani 1 1 d . . . . .
C23 C 0.41672(18) 0.4221(2) 0.23789(10) 0.0465(6) Uani 1 1 d . . . . .
C4 C 0.24424(18) 0.4758(2) 0.15800(11) 0.0494(7) Uani 1 1 d . . . . .
C17 C 0.44153(17) 0.6985(2) 0.22253(11) 0.0499(7) Uani 1 1 d . . . . .
C36 C 0.54579(17) 0.5104(3) 0.37393(10) 0.0485(7) Uani 1 1 d . . . . .
C29 C 0.65756(19) 0.2584(3) 0.31415(11) 0.0530(7) Uani 1 1 d . . . . .
C24 C 0.37680(19) 0.3065(2) 0.23471(11) 0.0509(7) Uani 1 1 d . . . . .
C2 C 0.31713(18) 0.6768(2) 0.16806(11) 0.0482(7) Uani 1 1 d . . . . .
C1 C 0.37368(17) 0.6260(2) 0.19831(10) 0.0467(6) Uani 1 1 d . . . . .
C8 C 0.18763(18) 0.6533(3) 0.11750(11) 0.0516(7) Uani 1 1 d . . . . .
H8 H 0.189523 0.736876 0.110062 0.062 Uiso 1 1 calc R . . . .
C35 C 0.60897(18) 0.4579(3) 0.34449(10) 0.0485(7) Uani 1 1 d . . . . .
C27 C 0.52047(18) 0.3391(3) 0.28907(10) 0.0492(7) Uani 1 1 d . . . . .
C28 C 0.49069(18) 0.4402(2) 0.26421(11) 0.0486(6) Uani 1 1 d . . . . .
H28 H 0.518374 0.516076 0.264983 0.058 Uiso 1 1 calc R . . . .
C10 C 0.30393(18) 0.4242(2) 0.19019(11) 0.0493(7) Uani 1 1 d . . . . .
C41 C 0.57106(17) 0.6107(3) 0.40290(10) 0.0485(7) Uani 1 1 d . . . . .
C7 C 0.12455(19) 0.5795(3) 0.09910(11) 0.0534(7) Uani 1 1 d . . . . .
F6 F 0.3017(2) 0.6912(5) 0.45779(15) 0.1500(17) Uani 1 1 d . . . . .
C26 C 0.4794(2) 0.2230(3) 0.28696(11) 0.0559(7) Uani 1 1 d . . . . .
H26 H 0.501061 0.157306 0.304227 0.067 Uiso 1 1 calc R . . . .
F5 F 0.3986(2) 0.7528(5) 0.49746(16) 0.159(2) Uani 1 1 d . . . . .
C42 C 0.65602(18) 0.6573(3) 0.40010(11) 0.0508(7) Uani 1 1 d . . . . .
C25 C 0.4087(2) 0.2055(3) 0.26009(12) 0.0582(8) Uani 1 1 d . . . . .
H25 H 0.382388 0.128709 0.258631 0.070 Uiso 1 1 calc R . . . .
C43 C 0.71047(18) 0.6000(3) 0.36944(11) 0.0517(7) Uani 1 1 d . . . . .
C40 C 0.51325(19) 0.6577(3) 0.43578(11) 0.0531(7) Uani 1 1 d . . . . .
H40 H 0.529445 0.722679 0.455077 0.064 Uiso 1 1 calc R . . . .
C6 C 0.1213(2) 0.4537(3) 0.10852(12) 0.0617(8) Uani 1 1 d . . . . .
H6 H 0.079299 0.404830 0.095052 0.074 Uiso 1 1 calc R . . . .
C37 C 0.4621(2) 0.4632(3) 0.37861(13) 0.0579(8) Uani 1 1 d . . . . .
H37 H 0.444485 0.398164 0.359697 0.070 Uiso 1 1 calc R . . . .
C30 C 0.6744(2) 0.2048(3) 0.27129(13) 0.0658(9) Uani 1 1 d . . . . .
H30 H 0.646666 0.233674 0.244747 0.079 Uiso 1 1 calc R . . . .
C38 C 0.4073(2) 0.5113(3) 0.41026(13) 0.0613(8) Uani 1 1 d . . . . .
H38 H 0.352682 0.479857 0.412470 0.074 Uiso 1 1 calc R . . . .
C11 C 0.32047(18) 0.8102(2) 0.15599(12) 0.0534(8) Uani 1 1 d . . . . .
C44 C 0.80046(19) 0.6373(3) 0.36234(12) 0.0576(8) Uani 1 1 d . . . . .
C5 C 0.1806(2) 0.4019(3) 0.13788(12) 0.0598(8) Uani 1 1 d . . . . .
H5 H 0.178658 0.317760 0.144425 0.072 Uiso 1 1 calc R . . . .
C39 C 0.43344(18) 0.6084(3) 0.43957(12) 0.0549(7) Uani 1 1 d . . . . .
C50 C 0.68419(19) 0.7581(3) 0.43185(12) 0.0559(7) Uani 1 1 d . . . . .
C22 C 0.5165(2) 0.7242(4) 0.20150(15) 0.0690(9) Uani 1 1 d . . . . .
H22 H 0.525302 0.697472 0.171161 0.083 Uiso 1 1 calc R . . . .
C34 C 0.7009(2) 0.2168(3) 0.35332(13) 0.0645(9) Uani 1 1 d . . . . .
H34 H 0.690798 0.252197 0.382243 0.077 Uiso 1 1 calc R . . . .
C9 C 0.0562(2) 0.6352(3) 0.06916(12) 0.0603(8) Uani 1 1 d . . . . .
C55 C 0.6543(2) 0.8782(3) 0.42653(14) 0.0670(9) Uani 1 1 d . . . . .
H55 H 0.615439 0.895709 0.402937 0.080 Uiso 1 1 calc R . . . .
C018 C 0.3737(2) 0.6538(4) 0.47554(14) 0.0660(9) Uani 1 1 d . . . . .
F4 F 0.3531(5) 0.5748(5) 0.50497(19) 0.223(4) Uani 1 1 d . . . . .
C49 C 0.8261(2) 0.7595(4) 0.36033(14) 0.0677(9) Uani 1 1 d . . . . .
H49 H 0.786470 0.822268 0.363808 0.081 Uiso 1 1 calc R . . . .
C31 C 0.7321(3) 0.1085(4) 0.26762(16) 0.0769(11) Uani 1 1 d . . . . .
H31 H 0.741804 0.071544 0.238925 0.092 Uiso 1 1 calc R . . . .
C45 C 0.8606(2) 0.5458(4) 0.35585(17) 0.0783(11) Uani 1 1 d . . . . .
H45 H 0.844485 0.463162 0.356425 0.094 Uiso 1 1 calc R . . . .
C16 C 0.2862(2) 0.8983(3) 0.18511(16) 0.0730(10) Uani 1 1 d . . . . .
H16 H 0.263460 0.874579 0.213512 0.088 Uiso 1 1 calc R . . . .
C51 C 0.7421(2) 0.7343(4) 0.46731(13) 0.0719(10) Uani 1 1 d . . . . .
H51 H 0.762783 0.654727 0.471801 0.086 Uiso 1 1 calc R . . . .
C18 C 0.4295(2) 0.7369(5) 0.26765(17) 0.0877(14) Uani 1 1 d . . . . .
H18 H 0.378798 0.719927 0.282562 0.105 Uiso 1 1 calc R . . . .
C14 C 0.3172(3) 1.0583(3) 0.1313(2) 0.0909(15) Uani 1 1 d . . . . .
H14 H 0.315863 1.141304 0.122905 0.109 Uiso 1 1 calc R . . . .
C12 C 0.3539(3) 0.8476(4) 0.11419(16) 0.0768(11) Uani 1 1 d . . . . .
H12 H 0.378006 0.790268 0.094132 0.092 Uiso 1 1 calc R . . . .
C54 C 0.6813(3) 0.9717(4) 0.45562(18) 0.0861(13) Uani 1 1 d . . . . .
H54 H 0.660198 1.051285 0.451583 0.103 Uiso 1 1 calc R . . . .
C21 C 0.5796(2) 0.7893(4) 0.22436(19) 0.0852(13) Uani 1 1 d . . . . .
H21 H 0.630388 0.806660 0.209519 0.102 Uiso 1 1 calc R . . . .
C33 C 0.7595(3) 0.1218(4) 0.34902(16) 0.0801(11) Uani 1 1 d . . . . .
H33 H 0.788754 0.094197 0.375259 0.096 Uiso 1 1 calc R . . . .
C48 C 0.9104(2) 0.7890(4) 0.35319(17) 0.0810(11) Uani 1 1 d . . . . .
H48 H 0.926929 0.871469 0.351936 0.097 Uiso 1 1 calc R . . . .
C32 C 0.7749(3) 0.0680(4) 0.30671(18) 0.0828(12) Uani 1 1 d . . . . .
H32 H 0.814125 0.004276 0.304418 0.099 Uiso 1 1 calc R . . . .
C53 C 0.7385(3) 0.9487(5) 0.49022(18) 0.0929(14) Uani 1 1 d . . . . .
H53 H 0.756828 1.012215 0.509650 0.111 Uiso 1 1 calc R . . . .
C20 C 0.5664(3) 0.8286(4) 0.2699(2) 0.0938(15) Uani 1 1 d . . . . .
H20 H 0.607820 0.873760 0.285542 0.113 Uiso 1 1 calc R . . . .
C47 C 0.9695(2) 0.6978(5) 0.34796(18) 0.0877(13) Uani 1 1 d . . . . .
H47 H 1.026277 0.718113 0.344083 0.105 Uiso 1 1 calc R . . . .
C52 C 0.7692(3) 0.8306(6) 0.49625(16) 0.0972(16) Uani 1 1 d . . . . .
H52 H 0.808362 0.814676 0.519857 0.117 Uiso 1 1 calc R . . . .
C15 C 0.2854(3) 1.0217(3) 0.1723(2) 0.0895(15) Uani 1 1 d . . . . .
H15 H 0.262525 1.080086 0.192326 0.107 Uiso 1 1 calc R . . . .
C46 C 0.9451(3) 0.5770(5) 0.3484(2) 0.0992(16) Uani 1 1 d . . . . .
H46 H 0.984946 0.515092 0.343818 0.119 Uiso 1 1 calc R . . . .
C13 C 0.3512(4) 0.9735(5) 0.1022(2) 0.1000(16) Uani 1 1 d . . . . .
H13 H 0.373116 0.998982 0.073855 0.120 Uiso 1 1 calc R . . . .
C19 C 0.4932(3) 0.8008(6) 0.2909(2) 0.114(2) Uani 1 1 d . . . . .
H19 H 0.485061 0.824783 0.321579 0.136 Uiso 1 1 calc R . . . .

loop_
_atom_site_aniso_label
_atom_site_aniso_U_11
_atom_site_aniso_U_22
_atom_site_aniso_U_33
_atom_site_aniso_U_23
_atom_site_aniso_U_13
_atom_site_aniso_U_12
F1 0.0907(15) 0.0963(16) 0.0801(14) -0.0251(12) -0.0429(13) 0.0063(12)
F3 0.0795(14) 0.0876(15) 0.0934(16) 0.0200(12) -0.0330(13) -0.0015(11)
N4 0.0454(11) 0.0343(10) 0.0566(13) -0.0028(9) -0.0108(11) -0.0003(8)
F2 0.0597(12) 0.138(2) 0.0846(16) -0.0098(15) -0.0085(12) 0.0260(13)
N1 0.0515(12) 0.0499(12) 0.0590(15) -0.0046(10) -0.0109(12) 0.0074(10)
N2 0.0461(12) 0.0539(13) 0.0581(15) -0.0005(11) -0.0027(12) 0.0027(9)
N3 0.0571(13) 0.0389(11) 0.0721(16) -0.0005(10) -0.0152(13) -0.0049(9)
C3 0.0461(13) 0.0410(12) 0.0536(15) -0.0059(11) -0.0081(13) -0.0011(10)
C23 0.0482(13) 0.0381(12) 0.0532(15) -0.0033(10) -0.0059(13) 0.0042(10)
C4 0.0492(14) 0.0417(12) 0.0573(16) -0.0048(11) -0.0090(14) -0.0034(10)
C17 0.0430(13) 0.0354(11) 0.0710(19) -0.0040(11) -0.0121(14) -0.0013(9)
C36 0.0438(13) 0.0480(13) 0.0535(16) 0.0019(11) -0.0054(13) 0.0012(10)
C29 0.0497(14) 0.0495(14) 0.0599(18) 0.0038(12) -0.0054(15) 0.0051(11)
C24 0.0526(14) 0.0366(12) 0.0633(18) -0.0027(11) -0.0064(15) -0.0008(10)
C2 0.0484(13) 0.0386(12) 0.0575(16) -0.0045(11) -0.0091(14) -0.0021(10)
C1 0.0444(12) 0.0352(11) 0.0604(17) -0.0041(11) -0.0081(13) -0.0027(9)
C8 0.0505(14) 0.0476(13) 0.0567(17) -0.0035(12) -0.0084(14) -0.0006(11)
C35 0.0468(13) 0.0478(13) 0.0506(15) 0.0015(11) -0.0080(13) 0.0035(10)
C27 0.0469(13) 0.0486(13) 0.0520(16) -0.0032(11) -0.0049(14) 0.0048(10)
C28 0.0467(13) 0.0431(12) 0.0559(16) -0.0024(11) -0.0057(14) 0.0003(10)
C10 0.0488(14) 0.0382(12) 0.0608(17) -0.0059(11) -0.0102(14) -0.0038(10)
C41 0.0433(13) 0.0508(14) 0.0513(16) 0.0008(12) -0.0054(13) 0.0019(11)
C7 0.0486(14) 0.0573(15) 0.0542(16) -0.0066(12) -0.0101(14) 0.0001(12)
F6 0.0760(17) 0.233(5) 0.141(3) -0.051(3) 0.0014(19) 0.056(2)
C26 0.0627(17) 0.0438(13) 0.0612(18) 0.0035(12) -0.0057(16) 0.0047(12)
F5 0.099(2) 0.198(4) 0.182(4) -0.128(3) 0.053(3) -0.041(2)
C42 0.0454(14) 0.0512(14) 0.0556(17) -0.0008(12) -0.0052(14) 0.0003(11)
C25 0.0629(17) 0.0398(13) 0.072(2) 0.0028(12) -0.0104(17) 0.0004(11)
C43 0.0437(13) 0.0530(14) 0.0582(17) 0.0007(12) -0.0059(14) 0.0014(11)
C40 0.0465(14) 0.0565(15) 0.0562(17) -0.0071(13) -0.0028(14) -0.0001(11)
C6 0.0580(16) 0.0576(16) 0.069(2) -0.0055(14) -0.0173(16) -0.0148(13)
C37 0.0503(15) 0.0551(15) 0.068(2) -0.0080(14) -0.0027(16) -0.0050(12)
C30 0.0646(18) 0.0666(18) 0.066(2) -0.0041(15) -0.0085(18) 0.0111(15)
C38 0.0464(14) 0.0609(17) 0.077(2) -0.0071(15) 0.0025(17) -0.0046(12)
C11 0.0483(13) 0.0397(12) 0.072(2) 0.0010(12) -0.0197(15) -0.0033(10)
C44 0.0452(14) 0.0673(17) 0.0603(18) -0.0008(14) -0.0004(15) -0.0009(12)
C5 0.0614(17) 0.0446(13) 0.073(2) -0.0010(13) -0.0185(17) -0.0121(12)
C39 0.0448(14) 0.0591(16) 0.0608(18) -0.0024(13) 0.0008(15) 0.0032(11)
C50 0.0461(14) 0.0631(16) 0.0583(18) -0.0067(14) 0.0002(15) -0.0081(12)
C22 0.0571(17) 0.072(2) 0.077(2) 0.0049(17) -0.0054(18) -0.0126(15)
C34 0.0658(18) 0.0682(19) 0.0595(19) 0.0082(15) -0.0041(17) 0.0129(15)
C9 0.0543(16) 0.0689(18) 0.0574(18) -0.0097(14) -0.0138(16) 0.0024(13)
C55 0.0583(17) 0.0638(18) 0.079(2) -0.0101(16) 0.0025(18) -0.0042(14)
C018 0.0510(16) 0.073(2) 0.074(2) -0.0080(18) 0.0076(18) -0.0055(14)
F4 0.340(8) 0.145(4) 0.186(4) 0.063(3) 0.198(6) 0.091(4)
C49 0.0535(16) 0.0691(19) 0.080(2) 0.0069(17) 0.0055(18) -0.0036(14)
C31 0.068(2) 0.075(2) 0.087(3) -0.014(2) 0.004(2) 0.0165(17)
C45 0.0502(17) 0.075(2) 0.110(3) -0.011(2) 0.000(2) 0.0058(15)
C16 0.075(2) 0.0437(15) 0.101(3) -0.0096(16) -0.009(2) 0.0008(14)
C51 0.0641(19) 0.086(2) 0.066(2) -0.0035(18) -0.0092(19) -0.0090(17)
C18 0.0544(18) 0.115(3) 0.094(3) -0.048(3) -0.002(2) -0.019(2)
C14 0.078(2) 0.0438(17) 0.150(4) 0.017(2) -0.042(3) -0.0072(16)
C12 0.086(2) 0.0607(19) 0.084(3) 0.0081(18) -0.003(2) -0.0038(17)
C54 0.080(2) 0.073(2) 0.105(3) -0.025(2) 0.014(3) -0.0176(19)
C21 0.0561(18) 0.085(2) 0.114(4) 0.009(2) -0.011(2) -0.0266(18)
C33 0.076(2) 0.078(2) 0.086(3) 0.024(2) -0.009(2) 0.0214(19)
C48 0.0566(18) 0.087(3) 0.099(3) 0.009(2) 0.003(2) -0.0136(17)
C32 0.074(2) 0.069(2) 0.105(3) 0.005(2) 0.004(2) 0.0236(18)
C53 0.085(3) 0.094(3) 0.100(3) -0.034(3) 0.006(3) -0.028(2)
C20 0.061(2) 0.085(3) 0.135(4) -0.033(3) -0.022(3) -0.0190(18)
C47 0.0455(16) 0.113(3) 0.105(3) -0.001(3) 0.004(2) -0.0080(19)
C52 0.079(3) 0.140(5) 0.072(3) -0.016(3) -0.017(2) -0.026(3)
C15 0.082(2) 0.0417(16) 0.144(4) -0.010(2) -0.028(3) 0.0047(16)
C46 0.0505(18) 0.106(3) 0.141(5) -0.013(3) 0.004(2) 0.010(2)
C13 0.111(4) 0.079(3) 0.110(4) 0.036(3) -0.020(3) -0.019(3)
C19 0.072(3) 0.147(5) 0.122(4) -0.078(4) -0.013(3) -0.017(3)

loop_
_atom_type_symbol
_atom_type_description
_atom_type_scat_dispersion_real
_atom_type_scat_dispersion_imag
_atom_type_scat_source
C C 0.0181 0.0091 'International Tables Vol C Tables 4.2.6.8 and 6.1.1.4'
H H 0.0000 0.0000 'International Tables Vol C Tables 4.2.6.8 and 6.1.1.4'
N N 0.0311 0.0180 'International Tables Vol C Tables 4.2.6.8 and 6.1.1.4'
F F 0.0727 0.0534 'International Tables Vol C Tables 4.2.6.8 and 6.1.1.4'

loop_
_geom_angle_atom_site_label_1
_geom_angle_atom_site_label_2
_geom_angle_atom_site_label_3
_geom_angle
_geom_angle_site_symmetry_1
_geom_angle_site_symmetry_3
_geom_angle_publ_flag
C23 N4 C1 132.4(2) . . ?
C10 N4 C23 105.7(2) . . ?
C10 N4 C1 121.9(2) . . ?
C35 N1 C29 119.8(2) . . ?
C35 N1 C27 121.3(2) . . ?
C27 N1 C29 118.1(2) . . ?
C35 N2 C43 120.2(3) . . ?
C10 N3 C24 104.5(2) . . ?
C4 C3 C2 119.4(2) . . ?
C8 C3 C4 118.5(2) . . ?
C8 C3 C2 122.2(2) . . ?
C24 C23 N4 104.4(2) . . ?
C28 C23 N4 133.3(2) . . ?
C28 C23 C24 122.2(2) . . ?
C3 C4 C10 118.9(2) . . ?
C5 C4 C3 120.4(3) . . ?
C5 C4 C10 120.6(3) . . ?
C22 C17 C1 121.5(3) . . ?
C22 C17 C18 118.9(3) . . ?
C18 C17 C1 119.5(3) . . ?
C41 C36 C35 117.1(3) . . ?
C41 C36 C37 118.3(3) . . ?
C37 C36 C35 124.4(3) . . ?
C30 C29 N1 120.2(3) . . ?
C34 C29 N1 120.6(3) . . ?
C34 C29 C30 119.1(3) . . ?
N3 C24 C23 112.1(2) . . ?
N3 C24 C25 127.9(3) . . ?
C23 C24 C25 120.0(3) . . ?
C3 C2 C11 117.9(2) . . ?
C1 C2 C3 120.8(2) . . ?
C1 C2 C11 121.3(2) . . ?
N4 C1 C17 117.2(2) . . ?
C2 C1 N4 119.4(2) . . ?
C2 C1 C17 123.4(2) . . ?
C3 C8 H8 120.0 . . ?
C7 C8 C3 120.0(3) . . ?
C7 C8 H8 120.0 . . ?
N1 C35 C36 121.7(3) . . ?
N2 C35 N1 115.3(3) . . ?
N2 C35 C36 122.8(3) . . ?
C28 C27 N1 120.5(3) . . ?
C28 C27 C26 121.7(2) . . ?
C26 C27 N1 117.8(2) . . ?
C23 C28 H28 121.8 . . ?
C27 C28 C23 116.4(2) . . ?
C27 C28 H28 121.8 . . ?
N4 C10 C4 119.5(2) . . ?
N3 C10 N4 113.2(2) . . ?
N3 C10 C4 127.3(2) . . ?
C36 C41 C42 119.5(3) . . ?
C40 C41 C36 119.1(3) . . ?
C40 C41 C42 121.3(3) . . ?
C8 C7 C6 121.4(3) . . ?
C8 C7 C9 120.1(3) . . ?
C6 C7 C9 118.6(3) . . ?
C27 C26 H26 119.3 . . ?
C25 C26 C27 121.3(3) . . ?
C25 C26 H26 119.3 . . ?
C41 C42 C50 119.9(3) . . ?
C43 C42 C41 117.7(3) . . ?
C43 C42 C50 122.4(3) . . ?
C24 C25 H25 120.9 . . ?
C26 C25 C24 118.3(3) . . ?
C26 C25 H25 120.9 . . ?
N2 C43 C42 122.7(3) . . ?
N2 C43 C44 113.0(3) . . ?
C42 C43 C44 124.3(3) . . ?
C41 C40 H40 119.6 . . ?
C39 C40 C41 120.8(3) . . ?
C39 C40 H40 119.6 . . ?
C7 C6 H6 120.2 . . ?
C5 C6 C7 119.6(2) . . ?
C5 C6 H6 120.2 . . ?
C36 C37 H37 119.3 . . ?
C38 C37 C36 121.3(3) . . ?
C38 C37 H37 119.3 . . ?
C29 C30 H30 119.6 . . ?
C29 C30 C31 120.8(3) . . ?
C31 C30 H30 119.6 . . ?
C37 C38 H38 120.0 . . ?
C37 C38 C39 120.0(3) . . ?
C39 C38 H38 120.0 . . ?
C16 C11 C2 120.9(3) . . ?
C12 C11 C2 120.2(3) . . ?
C12 C11 C16 118.7(3) . . ?
C49 C44 C43 122.9(3) . . ?
C49 C44 C45 118.4(3) . . ?
C45 C44 C43 118.6(3) . . ?
C4 C5 H5 120.0 . . ?
C6 C5 C4 120.1(3) . . ?
C6 C5 H5 120.0 . . ?
C40 C39 C38 120.5(3) . . ?
C40 C39 C018 121.0(3) . . ?
C38 C39 C018 118.5(3) . . ?
C55 C50 C42 121.2(3) . . ?
C51 C50 C42 120.4(3) . . ?
C51 C50 C55 118.4(3) . . ?
C17 C22 H22 119.4 . . ?
C17 C22 C21 121.3(4) . . ?
C21 C22 H22 119.4 . . ?
C29 C34 H34 120.2 . . ?
C29 C34 C33 119.5(4) . . ?
C33 C34 H34 120.2 . . ?
F1 C9 F3 107.2(3) . . ?
F1 C9 F2 106.6(3) . . ?
F1 C9 C7 112.7(3) . . ?
F3 C9 F2 105.6(3) . . ?
F3 C9 C7 113.2(3) . . ?
F2 C9 C7 111.2(3) . . ?
C50 C55 H55 119.4 . . ?
C54 C55 C50 121.1(4) . . ?
C54 C55 H55 119.4 . . ?
F6 C018 C39 112.7(3) . . ?
F5 C018 F6 101.1(4) . . ?
F5 C018 C39 114.6(3) . . ?
F4 C018 F6 104.3(5) . . ?
F4 C018 F5 108.4(5) . . ?
F4 C018 C39 114.5(4) . . ?
C44 C49 H49 119.7 . . ?
C44 C49 C48 120.6(4) . . ?
C48 C49 H49 119.7 . . ?
C30 C31 H31 120.2 . . ?
C32 C31 C30 119.6(4) . . ?
C32 C31 H31 120.2 . . ?
C44 C45 H45 119.8 . . ?
C44 C45 C46 120.3(4) . . ?
C46 C45 H45 119.8 . . ?
C11 C16 H16 119.8 . . ?
C11 C16 C15 120.4(5) . . ?
C15 C16 H16 119.8 . . ?
C50 C51 H51 120.2 . . ?
C50 C51 C52 119.7(4) . . ?
C52 C51 H51 120.2 . . ?
C17 C18 H18 120.0 . . ?
C17 C18 C19 119.9(4) . . ?
C19 C18 H18 120.0 . . ?
C15 C14 H14 120.2 . . ?
C15 C14 C13 119.5(4) . . ?
C13 C14 H14 120.2 . . ?
C11 C12 H12 120.4 . . ?
C11 C12 C13 119.1(4) . . ?
C13 C12 H12 120.4 . . ?
C55 C54 H54 119.7 . . ?
C53 C54 C55 120.6(5) . . ?
C53 C54 H54 119.7 . . ?
C22 C21 H21 120.4 . . ?
C22 C21 C20 119.2(4) . . ?
C20 C21 H21 120.4 . . ?
C34 C33 H33 119.5 . . ?
C32 C33 C34 121.1(3) . . ?
C32 C33 H33 119.5 . . ?
C49 C48 H48 119.8 . . ?
C47 C48 C49 120.4(4) . . ?
C47 C48 H48 119.8 . . ?
C31 C32 H32 120.0 . . ?
C33 C32 C31 119.9(3) . . ?
C33 C32 H32 120.0 . . ?
C54 C53 H53 120.2 . . ?
C54 C53 C52 119.5(4) . . ?
C52 C53 H53 120.2 . . ?
C21 C20 H20 120.3 . . ?
C19 C20 C21 119.4(3) . . ?
C19 C20 H20 120.3 . . ?
C48 C47 H47 120.1 . . ?
C46 C47 C48 119.8(4) . . ?
C46 C47 H47 120.1 . . ?
C51 C52 H52 119.6 . . ?
C53 C52 C51 120.8(4) . . ?
C53 C52 H52 119.6 . . ?
C16 C15 H15 119.5 . . ?
C14 C15 C16 121.0(5) . . ?
C14 C15 H15 119.5 . . ?
C45 C46 H46 119.8 . . ?
C47 C46 C45 120.4(4) . . ?
C47 C46 H46 119.8 . . ?
C14 C13 C12 121.2(5) . . ?
C14 C13 H13 119.4 . . ?
C12 C13 H13 119.4 . . ?
C18 C19 H19 119.4 . . ?
C20 C19 C18 121.3(5) . . ?
C20 C19 H19 119.4 . . ?

loop_
_geom_bond_atom_site_label_1
_geom_bond_atom_site_label_2
_geom_bond_distance
_geom_bond_site_symmetry_2
_geom_bond_publ_flag
F1 C9 1.318(4) . ?
F3 C9 1.333(4) . ?
N4 C23 1.404(3) . ?
N4 C1 1.406(3) . ?
N4 C10 1.403(3) . ?
F2 C9 1.339(4) . ?
N1 C29 1.422(4) . ?
N1 C35 1.413(4) . ?
N1 C27 1.420(3) . ?
N2 C35 1.311(4) . ?
N2 C43 1.375(4) . ?
N3 C24 1.379(4) . ?
N3 C10 1.320(4) . ?
C3 C4 1.405(4) . ?
C3 C2 1.464(3) . ?
C3 C8 1.404(4) . ?
C23 C24 1.403(4) . ?
C23 C28 1.400(4) . ?
C4 C10 1.428(4) . ?
C4 C5 1.404(4) . ?
C17 C1 1.495(3) . ?
C17 C22 1.361(5) . ?
C17 C18 1.375(6) . ?
C36 C35 1.431(5) . ?
C36 C41 1.423(4) . ?
C36 C37 1.424(4) . ?
C29 C30 1.389(5) . ?
C29 C34 1.387(4) . ?
C24 C25 1.405(4) . ?
C2 C1 1.357(4) . ?
C2 C11 1.486(4) . ?
C8 H8 0.9300 . ?
C8 C7 1.378(4) . ?
C27 C28 1.387(4) . ?
C27 C26 1.414(4) . ?
C28 H28 0.9300 . ?
C41 C42 1.436(4) . ?
C41 C40 1.414(5) . ?
C7 C6 1.389(5) . ?
C7 C9 1.500(4) . ?
F6 C018 1.306(5) . ?
C26 H26 0.9300 . ?
C26 C25 1.365(4) . ?
F5 C018 1.301(5) . ?
C42 C43 1.383(5) . ?
C42 C50 1.488(4) . ?
C25 H25 0.9300 . ?
C43 C44 1.493(4) . ?
C40 H40 0.9300 . ?
C40 C39 1.373(4) . ?
C6 H6 0.9300 . ?
C6 C5 1.375(4) . ?
C37 H37 0.9300 . ?
C37 C38 1.364(5) . ?
C30 H30 0.9300 . ?
C30 C31 1.389(5) . ?
C38 H38 0.9300 . ?
C38 C39 1.406(4) . ?
C11 C16 1.382(5) . ?
C11 C12 1.377(6) . ?
C44 C49 1.385(5) . ?
C44 C45 1.385(5) . ?
C5 H5 0.9300 . ?
C39 C018 1.489(5) . ?
C50 C55 1.390(5) . ?
C50 C51 1.387(5) . ?
C22 H22 0.9300 . ?
C22 C21 1.383(5) . ?
C34 H34 0.9300 . ?
C34 C33 1.389(5) . ?
C55 H55 0.9300 . ?
C55 C54 1.377(5) . ?
C018 F4 1.247(6) . ?
C49 H49 0.9300 . ?
C49 C48 1.386(5) . ?
C31 H31 0.9300 . ?
C31 C32 1.377(6) . ?
C45 H45 0.9300 . ?
C45 C46 1.394(6) . ?
C16 H16 0.9300 . ?
C16 C15 1.385(5) . ?
C51 H51 0.9300 . ?
C51 C52 1.397(6) . ?
C18 H18 0.9300 . ?
C18 C19 1.386(5) . ?
C14 H14 0.9300 . ?
C14 C15 1.344(8) . ?
C14 C13 1.355(8) . ?
C12 H12 0.9300 . ?
C12 C13 1.406(6) . ?
C54 H54 0.9300 . ?
C54 C53 1.361(7) . ?
C21 H21 0.9300 . ?
C21 C20 1.392(8) . ?
C33 H33 0.9300 . ?
C33 C32 1.371(7) . ?
C48 H48 0.9300 . ?
C48 C47 1.368(6) . ?
C32 H32 0.9300 . ?
C53 H53 0.9300 . ?
C53 C52 1.377(8) . ?
C20 H20 0.9300 . ?
C20 C19 1.342(8) . ?
C47 H47 0.9300 . ?
C47 C46 1.363(7) . ?
C52 H52 0.9300 . ?
C15 H15 0.9300 . ?
C46 H46 0.9300 . ?
C13 H13 0.9300 . ?
C19 H19 0.9300 . ?

loop_
_platon_squeeze_void_nr
_platon_squeeze_void_average_x
_platon_squeeze_void_average_y
_platon_squeeze_void_average_z
_platon_squeeze_void_volume
_platon_squeeze_void_count_electrons
_platon_squeeze_void_content
1 0.500 -0.018 0.000 421 72 ' '
2 0.000 -0.010 0.500 421 72 ' '
